data_2202178
loop_
_publ_author_name
'Li, Cong'
'Chan, Kannie Wai Yan'
'Szeto, Lap'

_publ_section_title
;
 <i>N,N</i>'-Bis(<i>tert</i>-butoxycarbonyl)thiourea
;
_journal_issue 3
_journal_name_full 'Acta Crystallographica Section E'
_journal_page_first o366
_journal_page_last o368
_journal_paper_doi 10.1107/S1600536803003647
_journal_volume 59
_journal_year 2003
_chemical_formula_iupac 'C11 H20 N2 O4 S'
_chemical_formula_moiety 'C11 H20 N2 O4 S'
_chemical_formula_sum 'C11 H20 N2 O4 S'
_chemical_formula_weight 276.35
_space_group_IT_number 2
_symmetry_cell_setting triclinic
_symmetry_space_group_name_Hall '-P 1'
_symmetry_space_group_name_H-M 'P -1'
_audit_creation_method 'from TEXRAY.INF file'
_cell_angle_alpha 81.250(10)
_cell_angle_beta 87.310(10)
_cell_angle_gamma 74.270(10)
_cell_formula_units_Z 2
_cell_length_a 6.171(2)
_cell_length_b 11.334(3)
_cell_length_c 11.653(3)
_cell_measurement_reflns_used 31
_cell_measurement_temperature 298
_cell_measurement_theta_max 28.0
_cell_measurement_theta_min >0.0
_cell_volume 775.4(4)
_computing_cell_refinement SMART
_computing_data_collection 'SMART (Bruker, 1996)'
_computing_data_reduction 'SAINT-Plus (Bruker, 1999)'
_computing_publication_material TEXSAN
_computing_structure_refinement 'TEXSAN (Molecular Structure corporation, 1992)'
_computing_structure_solution 'SIR92 (Altomare et al., 1994)'
_diffrn_ambient_temperature 298
_diffrn_measured_fraction_theta_full 27.5
_diffrn_measured_fraction_theta_max 27.5
_diffrn_measurement_device 'Bruker SMART 1K CCD area-detector'
_diffrn_measurement_method '\f and \w'
_diffrn_radiation_monochromator graphite
_diffrn_radiation_source 'X-ray tube'
_diffrn_radiation_type MoK\a
_diffrn_radiation_wavelength 0.7107
_diffrn_reflns_av_R_equivalents 0.020
_diffrn_reflns_limit_h_max 7
_diffrn_reflns_limit_h_min 0
_diffrn_reflns_limit_k_max 14
_diffrn_reflns_limit_k_min -13
_diffrn_reflns_limit_l_max 14
_diffrn_reflns_limit_l_min -14
_diffrn_reflns_number 4811
_diffrn_reflns_reduction_process SAINT-Plus
_diffrn_reflns_theta_full 27
_diffrn_reflns_theta_max 27
_diffrn_reflns_theta_min 2.5
_diffrn_standards_decay_% 0
_diffrn_standards_number 0
_exptl_absorpt_coefficient_mu 0.217
_exptl_absorpt_correction_T_max 0.984
_exptl_absorpt_correction_T_min 0.960
_exptl_absorpt_correction_type multi-scan
_exptl_absorpt_process_details 'SADABS (Bruker, 1997)'
_exptl_crystal_colour colourless
_exptl_crystal_density_diffrn 1.184
_exptl_crystal_density_method 'not measured'
_exptl_crystal_description block
_exptl_crystal_F_000 296
_exptl_crystal_size_max 0.39
_exptl_crystal_size_mid 0.15
_exptl_crystal_size_min 0.08
_refine_diff_density_max 0.27
_refine_diff_density_min -0.16
_refine_ls_extinction_method none
_refine_ls_goodness_of_fit_ref 1.566
_refine_ls_hydrogen_treatment constr
_refine_ls_matrix_type full
_refine_ls_number_parameters 163
_refine_ls_number_reflns 2188
_refine_ls_number_restraints 0
_refine_ls_R_factor_gt 0.045
_refine_ls_shift/su_max <0.001
_refine_ls_structure_factor_coef F
_refine_ls_weighting_details 'calc w = 1/[\s^2^(Fo)+0.0005(Fo)^2^]'
_refine_ls_weighting_scheme sigma
_refine_ls_wR_factor_ref 0.057
_reflns_number_gt 2188
_reflns_number_total 3344
_reflns_threshold_expression I>2\s(I)
_cod_data_source_file tk6091.cif
_cod_data_source_block I
_cod_depositor_comments
;
The following automatic conversions were performed:

'_atom_site_thermal_displace_type' tag value 'Uij' was replaced with
'Uani' value 38 times.

Automatic conversion script
Id: cif_fix_values 1646 2011-03-28 12:23:43Z adriana 
;
_cod_database_code 2202178

loop_
_symmetry_equiv_pos_as_xyz
'  +x,  +y,  +z'
'  -x,  -y,  -z'

loop_
_atom_site_aniso_label
_atom_site_aniso_U_11
_atom_site_aniso_U_22
_atom_site_aniso_U_33
_atom_site_aniso_U_12
_atom_site_aniso_U_13
_atom_site_aniso_U_23
S1 0.0982(5) 0.0829(5) 0.0520(4) -0.0559(4) -0.0008(3) -0.0013(3)
O1 0.0770(10) 0.0673(10) 0.0470(9) -0.0403(9) -0.0046(7) -0.0074(7)
O2 0.1120(10) 0.116(2) 0.0500(10) -0.0730(10) 0.0067(9) -0.0140(9)
O3 0.0790(10) 0.0820(10) 0.0459(9) -0.0475(9) 0.0074(7) -0.0172(8)
O4 0.1010(10) 0.0750(10) 0.0538(10) -0.0560(10) 0.0000(8) -0.0064(8)
N1 0.0790(10) 0.0690(10) 0.0460(10) -0.0430(10) 0.0024(9) -0.0100(8)
N2 0.0800(10) 0.0660(10) 0.0480(10) -0.0430(10) 0.0031(9) -0.0121(9)
C1 0.086(2) 0.102(2) 0.063(2) -0.041(2) -0.0170(10) -0.0050(10)
C2 0.085(2) 0.093(2) 0.113(3) -0.027(2) 0.000(2) -0.044(2)
C3 0.087(2) 0.080(2) 0.074(2) -0.047(2) -0.0090(10) -0.0090(10)
C4 0.066(2) 0.0630(10) 0.0560(10) -0.0280(10) -0.0090(10) -0.0150(10)
C5 0.068(2) 0.0650(10) 0.0480(10) -0.0290(10) -0.0020(10) -0.0080(10)
C6 0.0620(10) 0.0560(10) 0.0500(10) -0.0250(10) 0.0003(10) -0.0107(10)
C7 0.090(2) 0.105(2) 0.061(2) -0.040(2) -0.0020(10) -0.0250(10)
C8 0.149(3) 0.083(2) 0.089(2) -0.012(2) -0.035(2) -0.009(2)
C9 0.081(2) 0.143(3) 0.058(2) -0.046(2) 0.0120(10) -0.014(2)
C10 0.0650(10) 0.070(2) 0.0450(10) -0.0240(10) 0.0010(10) -0.0090(10)
C11 0.0660(10) 0.0600(10) 0.0490(10) -0.0290(10) 0.0030(10) -0.0120(10)

loop_
_atom_site_label
_atom_site_fract_x
_atom_site_fract_y
_atom_site_fract_z
_atom_site_U_iso_or_equiv
_atom_site_thermal_displace_type
_atom_site_calc_flag
_atom_site_calc_attached_atom
S1 0.34160(10) 0.46403(6) 0.35133(5) 0.0723(2) Uani ? ?
O1 -0.0711(3) 0.18780(10) 0.38470(10) 0.0595(5) Uani ? ?
O2 0.1220(3) 0.2897(2) 0.2535(2) 0.0842(7) Uani ? ?
O3 0.3157(3) 0.35920(10) 0.76060(10) 0.0636(5) Uani ? ?
O4 0.1290(3) 0.2465(2) 0.67950(10) 0.0704(6) Uani ? ?
N1 0.1145(3) 0.3021(2) 0.4496(2) 0.0597(6) Uani ? ?
N2 0.2920(3) 0.3867(2) 0.5710(2) 0.0595(6) Uani ? ?
C1 -0.2676(5) 0.1982(3) 0.2029(2) 0.0809(10) Uani ? ?
C2 0.0682(5) 0.0223(3) 0.2682(3) 0.0930(10) Uani ? ?
C3 -0.2916(5) 0.0517(2) 0.3803(2) 0.0755(9) Uani ? ?
C4 -0.1385(4) 0.1142(2) 0.3043(2) 0.0587(7) Uani ? ?
C5 0.0600(4) 0.2630(2) 0.3487(2) 0.0579(7) Uani ? ?
C6 0.2455(4) 0.3799(2) 0.4579(2) 0.0535(7) Uani ? ?
C7 0.3783(5) 0.3898(3) 0.9475(2) 0.0813(10) Uani ? ?
C8 0.3980(6) 0.1766(3) 0.9081(3) 0.1100(10) Uani ? ?
C9 0.0285(5) 0.3381(3) 0.9062(2) 0.0910(10) Uani ? ?
C10 0.2761(4) 0.3121(2) 0.8828(2) 0.0586(7) Uani ? ?
C11 0.2348(4) 0.3222(2) 0.6732(2) 0.0555(7) Uani ? ?
H1N 0.0581 0.2735 0.5143 0.0717 Uani ? ?
H1A -0.1761 0.2461 0.1620 0.0971 Uani ? ?
H1B -0.3086 0.1497 0.1523 0.0971 Uani ? ?
H1C -0.3996 0.2518 0.2304 0.0971 Uani ? ?
H2N 0.3682 0.4391 0.5793 0.0714 Uani ? ?
H2A 0.1381 -0.0309 0.3350 0.1121 Uani ? ?
H2B 0.0272 -0.0254 0.2168 0.1121 Uani ? ?
H2C 0.1702 0.0651 0.2301 0.1121 Uani ? ?
H3A -0.4146 0.1128 0.4061 0.0906 Uani ? ?
H3B -0.3465 0.0012 0.3372 0.0906 Uani ? ?
H3C -0.2101 0.0017 0.4455 0.0906 Uani ? ?
H7A 0.3627 0.3669 1.0288 0.0975 Uani ? ?
H7B 0.5334 0.3763 0.9280 0.0975 Uani ? ?
H7C 0.3029 0.4749 0.9265 0.0975 Uani ? ?
H8A 0.3719 0.1461 0.9866 0.1320 Uani ? ?
H8B 0.3441 0.1321 0.8581 0.1320 Uani ? ?
H8C 0.5548 0.1662 0.8954 0.1320 Uani ? ?
H9A -0.0383 0.4249 0.8915 0.1097 Uani ? ?
H9B -0.0369 0.2979 0.8569 0.1097 Uani ? ?
H9C 0.0035 0.3082 0.9849 0.1097 Uani ? ?

loop_
_atom_type_symbol
_atom_type_scat_dispersion_real
_atom_type_scat_dispersion_imag
_atom_type_scat_source
S 0.125 0.123 'International Tables'
N 0.006 0.003 'International Tables'
O 0.011 0.006 'International Tables'
C 0.003 0.002 'International Tables'
H 0.000 0.000 'International Tables'

loop_
_geom_angle_atom_site_label_1
_geom_angle_atom_site_label_2
_geom_angle_atom_site_label_3
_geom_angle
_geom_angle_publ_flag
C4 O1 C5 121.1(2) yes
C10 O3 C11 121.9(2) yes
C5 N1 C6 127.5(2) yes
C5 N1 H1N 116.2 no
C6 N1 H1N 116.2 no
C6 N2 C11 129.4(2) yes
C6 N2 H2N 115.3 no
C11 N2 H2N 115.3 no
C4 C1 H1A 109.5 no
C4 C1 H1B 109.5 no
C4 C1 H1C 109.5 no
H1A C1 H1B 109.5 no
H1A C1 H1C 109.5 no
H1B C1 H1C 109.5 no
C4 C2 H2A 109.5 no
C4 C2 H2B 109.5 no
C4 C2 H2C 109.5 no
H2A C2 H2B 109.5 no
H2A C2 H2C 109.5 no
H2B C2 H2C 109.5 no
C4 C3 H3A 109.5 no
C4 C3 H3B 109.5 no
C4 C3 H3C 109.5 no
H3A C3 H3B 109.5 no
H3A C3 H3C 109.5 no
H3B C3 H3C 109.5 no
O1 C4 C1 110.6(2) yes
O1 C4 C2 108.7(2) yes
O1 C4 C3 101.8(2) yes
C1 C4 C2 113.1(2) yes
C1 C4 C3 110.2(2) yes
C2 C4 C3 111.8(2) yes
O1 C5 O2 128.2(2) yes
O1 C5 N1 105.3(2) yes
O2 C5 N1 126.5(2) yes
S1 C6 N1 127.3(2) yes
S1 C6 N2 119.5(2) yes
N1 C6 N2 113.2(2) yes
C10 C7 H7A 109.5 no
C10 C7 H7B 109.5 no
C10 C7 H7C 109.5 no
H7A C7 H7B 109.5 no
H7A C7 H7C 109.5 no
H7B C7 H7C 109.5 no
C10 C8 H8A 109.5 no
C10 C8 H8B 109.5 no
C10 C8 H8C 109.5 no
H8A C8 H8B 109.5 no
H8A C8 H8C 109.5 no
H8B C8 H8C 109.5 no
C10 C9 H9A 109.5 no
C10 C9 H9B 109.5 no
C10 C9 H9C 109.5 no
H9A C9 H9B 109.5 no
H9A C9 H9C 109.5 no
H9B C9 H9C 109.5 no
O3 C10 C7 102.0(2) yes
O3 C10 C8 109.4(2) yes
O3 C10 C9 109.6(2) yes
C7 C10 C8 111.6(2) yes
C7 C10 C9 110.4(2) yes
C8 C10 C9 113.2(3) yes
O3 C11 O4 127.0(2) yes
O3 C11 N2 107.9(2) yes
O4 C11 N2 125.0(2) yes

loop_
_geom_bond_atom_site_label_1
_geom_bond_atom_site_label_2
_geom_bond_site_symmetry_1
_geom_bond_site_symmetry_2
_geom_bond_distance
_geom_bond_publ_flag
S1 C6 ? ? 1.637(2) yes
O1 C4 ? ? 1.487(3) yes
O1 C5 ? ? 1.337(3) yes
O2 C5 ? ? 1.179(3) yes
O3 C10 ? ? 1.477(3) yes
O3 C11 ? ? 1.323(3) yes
O4 C11 ? ? 1.203(3) yes
N1 C5 ? ? 1.402(3) yes
N1 C6 ? ? 1.364(3) yes
N1 H1N ? ? 0.870 no
N2 C6 ? ? 1.380(3) yes
N2 C11 ? ? 1.383(3) yes
N2 H2N ? ? 0.870 no
C1 C4 ? ? 1.508(3) yes
C1 H1A ? ? 0.950 no
C1 H1B ? ? 0.950 no
C1 H1C ? ? 0.950 no
C2 C4 ? ? 1.500(4) yes
C2 H2A ? ? 0.950 no
C2 H2B ? ? 0.950 no
C2 H2C ? ? 0.950 no
C3 C4 ? ? 1.508(4) yes
C3 H3A ? ? 0.950 no
C3 H3B ? ? 0.950 no
C3 H3C ? ? 0.950 no
C7 C10 ? ? 1.514(4) yes
C7 H7A ? ? 0.950 no
C7 H7B ? ? 0.950 no
C7 H7C ? ? 0.950 no
C8 C10 ? ? 1.505(4) yes
C8 H8A ? ? 0.950 no
C8 H8B ? ? 0.950 no
C8 H8C ? ? 0.950 no
C9 C10 ? ? 1.495(4) yes
C9 H9A ? ? 0.950 no
C9 H9B ? ? 0.950 no
C9 H9C ? ? 0.950 no

loop_
_geom_hbond_atom_site_label_D
_geom_hbond_atom_site_label_H
_geom_hbond_atom_site_label_A
_geom_hbond_site_symmetry_A
_geom_hbond_distance_DH
_geom_hbond_distance_HA
_geom_hbond_distance_DA
_geom_hbond_angle_DHA
N1 H1N O4 . 0.87 1.96 2.658(3) 137
N2 H2N S1 2_666 0.87 2.56 3.395(2) 162
C1 H1A O2 . 0.95 2.37 2.980(4) 122
C2 H2C O2 . 0.95 2.54 3.117(4) 119
C8 H8B O4 . 0.95 2.51 3.093(5) 120
C9 H9B O4 . 0.95 2.35 2.962(3) 122
